data_7034199
loop_
_publ_author_name
'Lee, Seon Gye'
'Choi, Keun-Young'
'Kim, Yong-Joo'
'Park, SuJin'
'Lee, Soon W.'

_publ_section_title
;
 Cyclic tetramers of a five-membered palladacycle based on a
 head-to-tail-linked isocyanate dimer and their reactivity in
 cyclotrimerization of isocyanates.
;
_journal_issue 14
_journal_name_full 'Dalton transactions (Cambridge, England : 2003)'
_journal_page_first 6537
_journal_page_last 6545
_journal_paper_doi 10.1039/c5dt00534e
_journal_volume 44
_journal_year 2015
_chemical_formula_moiety ' C26 H38 N2 O2 P2 Pd '
_chemical_formula_sum 'C26 H38 N2 O2 P2 Pd'
_chemical_formula_weight 578.92
_chemical_name_systematic
; 
 ? 
;
_space_group_IT_number 14
_symmetry_cell_setting monoclinic
_symmetry_space_group_name_Hall '-P 2yn'
_symmetry_space_group_name_H-M 'P 1 21/n 1'
_atom_sites_solution_hydrogens geom
_atom_sites_solution_primary direct
_atom_sites_solution_secondary difmap
_audit_creation_method SHELXL-97
_audit_update_record
;
2014-12-04 deposited with the CCDC.
2015-02-26 downloaded from the CCDC.
;
_cell_angle_alpha 90.00
_cell_angle_beta 110.4220(10)
_cell_angle_gamma 90.00
_cell_formula_units_Z 8
_cell_length_a 19.3654(8)
_cell_length_b 14.0152(6)
_cell_length_c 21.2584(9)
_cell_measurement_reflns_used 8788
_cell_measurement_temperature 200(2)
_cell_measurement_theta_max 28.25
_cell_measurement_theta_min 2.28
_cell_volume 5407.1(4)
_computing_cell_refinement 'Bruker SMART'
_computing_data_collection 'Bruker SMART'
_computing_data_reduction 'Bruker SAINT'
_computing_molecular_graphics 'Bruker SHELXTL'
_computing_publication_material 'Bruker SHELXTL'
_computing_structure_refinement 'Bruker SHELXTL'
_computing_structure_solution 'Bruker SHELXTL'
_diffrn_ambient_temperature 200(2)
_diffrn_measured_fraction_theta_full 0.980
_diffrn_measured_fraction_theta_max 0.980
_diffrn_measurement_device_type 'CCD area detector'
_diffrn_measurement_method 'phi and omega scans'
_diffrn_radiation_monochromator graphite
_diffrn_radiation_source 'sealed tube'
_diffrn_radiation_type MoK\a
_diffrn_radiation_wavelength 0.71073
_diffrn_reflns_av_R_equivalents 0.0331
_diffrn_reflns_av_sigmaI/netI 0.0381
_diffrn_reflns_limit_h_max 25
_diffrn_reflns_limit_h_min -23
_diffrn_reflns_limit_k_max 9
_diffrn_reflns_limit_k_min -18
_diffrn_reflns_limit_l_max 27
_diffrn_reflns_limit_l_min -28
_diffrn_reflns_number 38568
_diffrn_reflns_theta_full 28.29
_diffrn_reflns_theta_max 28.29
_diffrn_reflns_theta_min 2.04
_exptl_absorpt_coefficient_mu 0.830
_exptl_absorpt_correction_T_max 0.9676
_exptl_absorpt_correction_T_min 0.8132
_exptl_absorpt_correction_type multi-scan
_exptl_absorpt_process_details '(SADABS; Sheldrick, 1996)'
_exptl_crystal_colour Colorless
_exptl_crystal_density_diffrn 1.422
_exptl_crystal_density_method 'not measured'
_exptl_crystal_description Block
_exptl_crystal_F_000 2400
_exptl_crystal_size_max 0.26
_exptl_crystal_size_mid 0.14
_exptl_crystal_size_min 0.04
_refine_diff_density_max 1.792
_refine_diff_density_min -1.128
_refine_diff_density_rms 0.096
_refine_ls_extinction_method none
_refine_ls_goodness_of_fit_ref 1.078
_refine_ls_hydrogen_treatment constr
_refine_ls_matrix_type full
_refine_ls_number_parameters 595
_refine_ls_number_reflns 13151
_refine_ls_number_restraints 0
_refine_ls_restrained_S_all 1.078
_refine_ls_R_factor_all 0.0855
_refine_ls_R_factor_gt 0.0483
_refine_ls_shift/su_max 0.001
_refine_ls_shift/su_mean 0.000
_refine_ls_structure_factor_coef Fsqd
_refine_ls_weighting_details 'calc w=1/[\s^2^(Fo^2^)+(0.0791P)^2^+2.6524P] where P=(Fo^2^+2Fc^2^)/3'
_refine_ls_weighting_scheme calc
_refine_ls_wR_factor_gt 0.1272
_refine_ls_wR_factor_ref 0.1621
_reflns_number_gt 8462
_reflns_number_total 13151
_reflns_threshold_expression >2sigma(I)
_cod_data_source_file c5dt00534e1.cif
_cod_data_source_block lsg231
_cod_depositor_comments
;
The following automatic conversions were performed:

'_symmetry_cell_setting' value 'Monoclinic' changed to 'monoclinic'
according to
/usr/data/users/saulius/crontab/automatic-downloads/rss-feeds/RSC/lib/dictionaries/cif_core.dic
dictionary named 'cif_core.dic' version 2.4.2 from 2011-04-26.

Automatic conversion script
Id: cif_fix_values 3086 2015-02-26 13:12:21Z robertas 

 Adding full bibliography for 7034198--7034200.cif.
;
_cod_original_sg_symbol_H-M 'P 21/n  '
_cod_database_code 7034199

loop_
_symmetry_equiv_pos_as_xyz
'x, y, z'
'-x+1/2, y+1/2, -z+1/2'
'-x, -y, -z'
'x-1/2, -y-1/2, z-1/2'

loop_
_atom_site_label
_atom_site_type_symbol
_atom_site_fract_x
_atom_site_fract_y
_atom_site_fract_z
_atom_site_U_iso_or_equiv
_atom_site_adp_type
_atom_site_occupancy
_atom_site_symmetry_multiplicity
_atom_site_calc_flag
_atom_site_refinement_flags
Pd1 Pd 0.466113(16) 0.17359(2) 0.905391(15) 0.04850(11) Uani 1 1 d .
Pd2 Pd 0.472910(16) 0.20142(2) 0.432992(16) 0.05171(11) Uani 1 1 d .
P1 P 0.56003(6) 0.19187(9) 1.01033(6) 0.0568(3) Uani 1 1 d .
P2 P 0.55790(6) 0.17354(10) 0.86368(7) 0.0658(3) Uani 1 1 d .
P3 P 0.57114(6) 0.22983(10) 0.40235(7) 0.0616(3) Uani 1 1 d .
P4 P 0.55906(7) 0.20278(15) 0.54208(7) 0.0904(5) Uani 1 1 d .
O1 O 0.39566(17) 0.1552(3) 0.75781(15) 0.0653(8) Uani 1 1 d .
O2 O 0.24676(16) 0.1794(2) 0.88149(17) 0.0669(8) Uani 1 1 d .
O3 O 0.41418(18) 0.2082(3) 0.28355(16) 0.0717(9) Uani 1 1 d .
O4 O 0.25031(15) 0.1808(2) 0.39210(16) 0.0628(8) Uani 1 1 d .
N1 N 0.31859(18) 0.1728(2) 0.81547(17) 0.0508(8) Uani 1 1 d .
N2 N 0.37275(18) 0.1744(3) 0.93080(17) 0.0525(8) Uani 1 1 d .
N3 N 0.32991(18) 0.1990(2) 0.33427(16) 0.0500(8) Uani 1 1 d .
N4 N 0.37548(18) 0.1817(3) 0.44915(17) 0.0533(8) Uani 1 1 d .
C1 C 0.3874(2) 0.1641(3) 0.8121(2) 0.0484(8) Uani 1 1 d .
C2 C 0.3094(2) 0.1755(3) 0.8796(2) 0.0534(9) Uani 1 1 d .
C3 C 0.2531(2) 0.1841(3) 0.7549(2) 0.0578(10) Uani 1 1 d .
H3A H 0.2684 0.2119 0.7190 0.069 Uiso 1 1 calc R
H3B H 0.2193 0.2301 0.7646 0.069 Uiso 1 1 calc R
C4 C 0.2115(2) 0.0929(3) 0.72919(19) 0.0548(10) Uani 1 1 d .
C5 C 0.1390(3) 0.0851(4) 0.7226(3) 0.0714(13) Uani 1 1 d .
H5 H 0.1154 0.1364 0.7363 0.086 Uiso 1 1 calc R
C6 C 0.0992(3) 0.0022(5) 0.6958(3) 0.0863(16) Uani 1 1 d .
H6 H 0.0486 -0.0024 0.6907 0.104 Uiso 1 1 calc R
C7 C 0.1336(4) -0.0724(4) 0.6769(3) 0.0867(16) Uani 1 1 d .
H7 H 0.1064 -0.1281 0.6576 0.104 Uiso 1 1 calc R
C8 C 0.2054(3) -0.0668(4) 0.6855(3) 0.0874(17) Uani 1 1 d .
H8 H 0.2296 -0.1201 0.6748 0.105 Uiso 1 1 calc R
C9 C 0.2448(3) 0.0164(4) 0.7101(3) 0.0751(13) Uani 1 1 d .
H9 H 0.2950 0.0207 0.7137 0.090 Uiso 1 1 calc R
C10 C 0.3662(3) 0.1712(4) 0.9970(2) 0.0614(11) Uani 1 1 d .
H10A H 0.4108 0.1397 1.0282 0.074 Uiso 1 1 calc R
H10B H 0.3235 0.1305 0.9942 0.074 Uiso 1 1 calc R
C11 C 0.3571(3) 0.2662(4) 1.0270(2) 0.0698(13) Uani 1 1 d .
C12 C 0.3692(4) 0.2710(6) 1.0961(3) 0.0960(19) Uani 1 1 d .
H12 H 0.3863 0.2165 1.1236 0.115 Uiso 1 1 calc R
C13 C 0.3563(5) 0.3552(8) 1.1238(4) 0.132(3) Uani 1 1 d .
H13 H 0.3640 0.3577 1.1704 0.158 Uiso 1 1 calc R
C14 C 0.3327(5) 0.4352(7) 1.0853(5) 0.134(3) Uani 1 1 d .
H14 H 0.3237 0.4924 1.1051 0.161 Uiso 1 1 calc R
C15 C 0.3219(4) 0.4323(5) 1.0167(4) 0.106(2) Uani 1 1 d .
H15 H 0.3058 0.4874 0.9894 0.127 Uiso 1 1 calc R
C16 C 0.3351(3) 0.3475(4) 0.9896(3) 0.0783(14) Uani 1 1 d .
H16 H 0.3286 0.3456 0.9432 0.094 Uiso 1 1 calc R
C17 C 0.6460(3) 0.2165(4) 0.9945(3) 0.0732(14) Uani 1 1 d .
H17A H 0.6502 0.2857 0.9874 0.088 Uiso 1 1 calc R
H17B H 0.6889 0.1969 1.0340 0.088 Uiso 1 1 calc R
C18 C 0.6462(2) 0.1614(4) 0.9325(3) 0.0695(13) Uani 1 1 d .
H18A H 0.6559 0.0931 0.9440 0.083 Uiso 1 1 calc R
H18B H 0.6862 0.1858 0.9179 0.083 Uiso 1 1 calc R
C19 C 0.5804(3) 0.0849(4) 1.0624(2) 0.0700(12) Uani 1 1 d .
H19A H 0.5335 0.0608 1.0652 0.084 Uiso 1 1 calc R
H19B H 0.5991 0.0356 1.0390 0.084 Uiso 1 1 calc R
C20 C 0.6359(3) 0.0945(4) 1.1342(3) 0.0868(16) Uani 1 1 d .
H20A H 0.6423 0.0324 1.1567 0.130 Uiso 1 1 calc R
H20B H 0.6175 0.1409 1.1590 0.130 Uiso 1 1 calc R
H20C H 0.6834 0.1163 1.1326 0.130 Uiso 1 1 calc R
C21 C 0.5535(3) 0.2890(4) 1.0649(3) 0.0753(14) Uani 1 1 d .
H21A H 0.5164 0.2725 1.0855 0.090 Uiso 1 1 calc R
H21B H 0.6016 0.2969 1.1016 0.090 Uiso 1 1 calc R
C22 C 0.5319(3) 0.3829(4) 1.0271(3) 0.0945(18) Uani 1 1 d .
H22A H 0.5288 0.4330 1.0581 0.142 Uiso 1 1 calc R
H22B H 0.4840 0.3757 0.9912 0.142 Uiso 1 1 calc R
H22C H 0.5692 0.4004 1.0076 0.142 Uiso 1 1 calc R
C23 C 0.5703(4) 0.3242(11) 0.8385(4) 0.206(9) Uani 1 1 d .
H23A H 0.5427 0.3705 0.8559 0.247 Uiso 1 1 calc R
H23B H 0.6218 0.3449 0.8479 0.247 Uiso 1 1 calc R
C24 C 0.5403(8) 0.3000(13) 0.7850(9) 0.279(11) Uani 1 1 d .
H24A H 0.5342 0.3543 0.7544 0.418 Uiso 1 1 calc R
H24B H 0.4918 0.2748 0.7810 0.418 Uiso 1 1 calc R
H24C H 0.5690 0.2500 0.7732 0.418 Uiso 1 1 calc R
C25 C 0.5601(3) 0.0825(5) 0.8051(3) 0.093(2) Uani 1 1 d .
H25A H 0.5206 0.0955 0.7616 0.111 Uiso 1 1 calc R
H25B H 0.6078 0.0862 0.7979 0.111 Uiso 1 1 calc R
C26 C 0.5504(4) -0.0179(5) 0.8271(3) 0.103(2) Uani 1 1 d .
H26A H 0.5516 -0.0633 0.7925 0.155 Uiso 1 1 calc R
H26B H 0.5029 -0.0227 0.8339 0.155 Uiso 1 1 calc R
H26C H 0.5903 -0.0325 0.8693 0.155 Uiso 1 1 calc R
C27 C 0.4012(2) 0.2028(3) 0.3361(2) 0.0540(9) Uani 1 1 d .
C28 C 0.3152(2) 0.1862(3) 0.3947(2) 0.0516(9) Uani 1 1 d .
C29 C 0.2681(2) 0.2095(3) 0.2707(2) 0.0569(10) Uani 1 1 d .
H29A H 0.2827 0.2542 0.2415 0.068 Uiso 1 1 calc R
H29B H 0.2260 0.2383 0.2800 0.068 Uiso 1 1 calc R
C30 C 0.2433(2) 0.1168(3) 0.23343(19) 0.0517(9) Uani 1 1 d .
C31 C 0.2012(3) 0.0518(4) 0.2535(2) 0.0644(11) Uani 1 1 d .
H31 H 0.1878 0.0657 0.2914 0.077 Uiso 1 1 calc R
C32 C 0.1788(3) -0.0317(4) 0.2197(2) 0.0754(14) Uani 1 1 d .
H32 H 0.1504 -0.0755 0.2347 0.090 Uiso 1 1 calc R
C33 C 0.1968(3) -0.0533(4) 0.1644(3) 0.0776(14) Uani 1 1 d .
H33 H 0.1809 -0.1115 0.1409 0.093 Uiso 1 1 calc R
C34 C 0.2382(3) 0.0107(4) 0.1433(2) 0.0723(13) Uani 1 1 d .
H34 H 0.2508 -0.0033 0.1049 0.087 Uiso 1 1 calc R
C35 C 0.2615(2) 0.0954(4) 0.1779(2) 0.0615(11) Uani 1 1 d .
H35 H 0.2903 0.1390 0.1632 0.074 Uiso 1 1 calc R
C36 C 0.3622(2) 0.1691(3) 0.5120(2) 0.0567(10) Uani 1 1 d .
H36A H 0.4045 0.1339 0.5436 0.068 Uiso 1 1 calc R
H36B H 0.3179 0.1285 0.5032 0.068 Uiso 1 1 calc R
C37 C 0.3512(2) 0.2592(3) 0.5459(2) 0.0538(10) Uani 1 1 d .
C38 C 0.3364(2) 0.3465(3) 0.5134(2) 0.0581(10) Uani 1 1 d .
H38 H 0.3358 0.3512 0.4686 0.070 Uiso 1 1 calc R
C39 C 0.3225(3) 0.4269(4) 0.5446(2) 0.0659(12) Uani 1 1 d .
H39 H 0.3113 0.4856 0.5209 0.079 Uiso 1 1 calc R
C40 C 0.3249(3) 0.4223(4) 0.6102(2) 0.0713(13) Uani 1 1 d .
H40 H 0.3154 0.4774 0.6319 0.086 Uiso 1 1 calc R
C41 C 0.3413(3) 0.3365(4) 0.6437(2) 0.0711(13) Uani 1 1 d .
H41 H 0.3439 0.3330 0.6891 0.085 Uiso 1 1 calc R
C42 C 0.3539(2) 0.2558(4) 0.6124(2) 0.0644(11) Uani 1 1 d .
H42 H 0.3645 0.1972 0.6363 0.077 Uiso 1 1 calc R
C43 C 0.6534(3) 0.2262(10) 0.4732(4) 0.204(6) Uani 1 1 d .
H43A H 0.6783 0.1649 0.4718 0.245 Uiso 1 1 calc R
H43B H 0.6860 0.2777 0.4679 0.245 Uiso 1 1 calc R
C44 C 0.6491(3) 0.2350(6) 0.5366(3) 0.099(2) Uani 1 1 d .
H44A H 0.6604 0.3019 0.5517 0.119 Uiso 1 1 calc R
H44B H 0.6875 0.1941 0.5680 0.119 Uiso 1 1 calc R
C45 C 0.5749(5) 0.3444(7) 0.3691(7) 0.200(6) Uani 1 1 d .
H45A H 0.6050 0.3832 0.4079 0.240 Uiso 1 1 calc R
H45B H 0.6051 0.3364 0.3403 0.240 Uiso 1 1 calc R
C46 C 0.5200(3) 0.4009(5) 0.3346(4) 0.119(3) Uani 1 1 d .
H46A H 0.5399 0.4611 0.3249 0.179 Uiso 1 1 calc R
H46B H 0.4884 0.4136 0.3611 0.179 Uiso 1 1 calc R
H46C H 0.4910 0.3697 0.2924 0.179 Uiso 1 1 calc R
C47 C 0.5874(4) 0.1568(5) 0.3396(5) 0.125(3) Uani 1 1 d .
H47A H 0.5517 0.1752 0.2952 0.150 Uiso 1 1 calc R
H47B H 0.6374 0.1712 0.3393 0.150 Uiso 1 1 calc R
C48 C 0.5819(5) 0.0536(5) 0.3478(5) 0.136(3) Uani 1 1 d .
H48A H 0.5903 0.0203 0.3106 0.204 Uiso 1 1 calc R
H48B H 0.5326 0.0380 0.3480 0.204 Uiso 1 1 calc R
H48C H 0.6190 0.0335 0.3904 0.204 Uiso 1 1 calc R
C49 C 0.5762(4) 0.0754(6) 0.5823(4) 0.121(3) Uani 1 1 d .
H49A H 0.5299 0.0536 0.5876 0.145 Uiso 1 1 calc R
H49B H 0.5865 0.0315 0.5501 0.145 Uiso 1 1 calc R
C50 C 0.6338(5) 0.0657(7) 0.6451(5) 0.164(4) Uani 1 1 d .
H50A H 0.6375 -0.0011 0.6595 0.246 Uiso 1 1 calc R
H50B H 0.6233 0.1059 0.6784 0.246 Uiso 1 1 calc R
H50C H 0.6804 0.0857 0.6408 0.246 Uiso 1 1 calc R
C51 C 0.5499(5) 0.2838(13) 0.6015(5) 0.241(10) Uani 1 1 d .
H51A H 0.5092 0.2628 0.6163 0.289 Uiso 1 1 calc R
H51B H 0.5958 0.2838 0.6412 0.289 Uiso 1 1 calc R
C52 C 0.5343(6) 0.3853(10) 0.5737(9) 0.266(11) Uani 1 1 d .
H52A H 0.5297 0.4279 0.6086 0.399 Uiso 1 1 calc R
H52B H 0.4883 0.3860 0.5350 0.399 Uiso 1 1 calc R
H52C H 0.5749 0.4069 0.5598 0.399 Uiso 1 1 calc R

loop_
_atom_site_aniso_label
_atom_site_aniso_U_11
_atom_site_aniso_U_22
_atom_site_aniso_U_33
_atom_site_aniso_U_23
_atom_site_aniso_U_13
_atom_site_aniso_U_12
Pd1 0.04062(17) 0.05669(19) 0.04805(18) 0.00444(13) 0.01527(13) 0.00077(12)
Pd2 0.04007(17) 0.0616(2) 0.05332(19) -0.00154(14) 0.01619(13) -0.00245(13)
P1 0.0462(6) 0.0654(7) 0.0535(6) 0.0041(5) 0.0106(5) -0.0016(5)
P2 0.0468(6) 0.0904(9) 0.0648(7) 0.0255(7) 0.0253(5) 0.0095(6)
P3 0.0449(6) 0.0727(7) 0.0710(7) 0.0015(6) 0.0249(5) -0.0037(5)
P4 0.0451(6) 0.1609(17) 0.0573(7) 0.0090(9) 0.0080(6) -0.0087(8)
O1 0.0587(17) 0.091(2) 0.0484(16) 0.0095(16) 0.0210(14) 0.0018(16)
O2 0.0423(15) 0.093(2) 0.070(2) -0.0080(17) 0.0248(14) 0.0023(14)
O3 0.0627(19) 0.099(3) 0.0589(19) -0.0048(18) 0.0275(16) -0.0171(17)
O4 0.0416(15) 0.082(2) 0.0660(19) -0.0125(16) 0.0207(14) -0.0025(14)
N1 0.0420(17) 0.059(2) 0.0490(18) -0.0008(15) 0.0125(14) 0.0033(14)
N2 0.0405(16) 0.070(2) 0.0503(18) -0.0031(16) 0.0195(14) 0.0019(15)
N3 0.0431(17) 0.0576(19) 0.0470(17) -0.0060(15) 0.0128(14) -0.0025(14)
N4 0.0382(16) 0.075(2) 0.0489(18) 0.0029(16) 0.0178(14) -0.0028(15)
C1 0.045(2) 0.053(2) 0.046(2) 0.0020(17) 0.0153(16) -0.0017(16)
C2 0.052(2) 0.055(2) 0.055(2) -0.0051(19) 0.0213(19) -0.0006(18)
C3 0.051(2) 0.058(2) 0.056(2) 0.004(2) 0.0089(19) 0.0032(18)
C4 0.058(2) 0.057(2) 0.0407(19) 0.0048(18) 0.0070(17) 0.0014(19)
C5 0.074(3) 0.074(3) 0.071(3) -0.009(3) 0.031(2) -0.014(2)
C6 0.082(4) 0.096(4) 0.085(4) -0.006(3) 0.034(3) -0.027(3)
C7 0.101(4) 0.070(3) 0.074(3) 0.004(3) 0.012(3) -0.013(3)
C8 0.099(4) 0.069(3) 0.075(3) -0.008(3) 0.006(3) 0.015(3)
C9 0.066(3) 0.076(3) 0.070(3) -0.007(3) 0.007(2) 0.005(2)
C10 0.057(2) 0.082(3) 0.051(2) 0.004(2) 0.027(2) 0.002(2)
C11 0.057(3) 0.099(4) 0.061(3) -0.018(3) 0.030(2) -0.010(3)
C12 0.100(4) 0.130(6) 0.070(3) -0.022(4) 0.045(3) -0.023(4)
C13 0.165(8) 0.164(8) 0.096(5) -0.059(6) 0.081(6) -0.048(7)
C14 0.151(7) 0.138(7) 0.152(8) -0.086(6) 0.103(7) -0.051(6)
C15 0.101(5) 0.090(4) 0.140(6) -0.033(4) 0.059(4) -0.012(4)
C16 0.077(3) 0.085(4) 0.081(3) -0.017(3) 0.038(3) -0.002(3)
C17 0.052(3) 0.080(3) 0.080(3) 0.010(3) 0.014(2) -0.004(2)
C18 0.043(2) 0.086(3) 0.078(3) 0.015(3) 0.020(2) 0.001(2)
C19 0.068(3) 0.068(3) 0.066(3) 0.008(2) 0.014(2) -0.003(2)
C20 0.081(3) 0.091(4) 0.070(3) 0.016(3) 0.003(3) -0.005(3)
C21 0.073(3) 0.073(3) 0.069(3) -0.004(3) 0.011(3) -0.006(3)
C22 0.098(4) 0.064(3) 0.109(5) -0.010(3) 0.022(4) 0.005(3)
C23 0.052(4) 0.44(2) 0.119(7) 0.141(11) 0.024(4) 0.000(7)
C24 0.233(16) 0.36(2) 0.36(2) -0.19(2) 0.240(17) -0.163(16)
C25 0.066(3) 0.157(6) 0.060(3) 0.011(4) 0.028(2) 0.028(4)
C26 0.103(5) 0.117(5) 0.090(4) -0.021(4) 0.033(4) 0.014(4)
C27 0.054(2) 0.058(2) 0.055(2) -0.0059(19) 0.0243(19) -0.0094(18)
C28 0.047(2) 0.053(2) 0.057(2) -0.0051(18) 0.0207(18) -0.0005(17)
C29 0.053(2) 0.057(2) 0.054(2) -0.0066(19) 0.0111(19) 0.0023(18)
C30 0.048(2) 0.057(2) 0.045(2) 0.0009(18) 0.0104(16) 0.0044(17)
C31 0.072(3) 0.072(3) 0.052(2) -0.002(2) 0.025(2) -0.011(2)
C32 0.094(4) 0.070(3) 0.056(3) -0.001(2) 0.019(3) -0.025(3)
C33 0.103(4) 0.057(3) 0.061(3) -0.008(2) 0.015(3) -0.002(3)
C34 0.080(3) 0.084(3) 0.055(3) -0.012(3) 0.025(2) 0.007(3)
C35 0.056(2) 0.074(3) 0.055(2) -0.004(2) 0.0195(19) -0.006(2)
C36 0.050(2) 0.071(3) 0.053(2) 0.008(2) 0.0225(18) -0.0015(19)
C37 0.0401(19) 0.075(3) 0.047(2) 0.000(2) 0.0163(16) -0.0049(18)
C38 0.054(2) 0.074(3) 0.043(2) 0.002(2) 0.0133(18) -0.011(2)
C39 0.068(3) 0.064(3) 0.062(3) -0.002(2) 0.017(2) -0.012(2)
C40 0.073(3) 0.079(3) 0.066(3) -0.018(3) 0.030(2) -0.017(3)
C41 0.073(3) 0.095(4) 0.049(2) -0.008(3) 0.026(2) -0.017(3)
C42 0.060(3) 0.084(3) 0.050(2) 0.005(2) 0.022(2) -0.007(2)
C43 0.052(3) 0.48(2) 0.075(4) 0.038(8) 0.016(3) -0.056(7)
C44 0.048(3) 0.152(6) 0.087(4) 0.011(4) 0.010(3) -0.012(3)
C45 0.117(6) 0.164(8) 0.375(17) 0.160(10) 0.154(9) 0.054(6)
C46 0.073(4) 0.109(5) 0.174(8) 0.043(5) 0.041(4) -0.004(4)
C47 0.121(6) 0.110(5) 0.190(8) -0.046(5) 0.113(6) -0.035(4)
C48 0.148(7) 0.100(5) 0.194(9) -0.027(6) 0.105(7) -0.001(5)
C49 0.099(5) 0.142(7) 0.105(5) 0.000(5) 0.016(4) -0.022(5)
C50 0.154(8) 0.163(9) 0.143(8) 0.045(7) 0.012(7) 0.009(7)
C51 0.074(5) 0.50(3) 0.151(9) -0.204(14) 0.047(5) -0.081(10)
C52 0.112(8) 0.246(15) 0.43(2) -0.260(17) 0.085(11) -0.039(8)

loop_
_atom_type_symbol
_atom_type_description
_atom_type_scat_dispersion_real
_atom_type_scat_dispersion_imag
_atom_type_scat_source
C C 0.0033 0.0016 'International Tables Vol C Tables 4.2.6.8 and 6.1.1.4'
H H 0.0000 0.0000 'International Tables Vol C Tables 4.2.6.8 and 6.1.1.4'
N N 0.0061 0.0033 'International Tables Vol C Tables 4.2.6.8 and 6.1.1.4'
O O 0.0106 0.0060 'International Tables Vol C Tables 4.2.6.8 and 6.1.1.4'
P P 0.1023 0.0942 'International Tables Vol C Tables 4.2.6.8 and 6.1.1.4'
Pd Pd -0.9988 1.0072 'International Tables Vol C Tables 4.2.6.8 and 6.1.1.4'

loop_
_geom_angle_atom_site_label_1
_geom_angle_atom_site_label_2
_geom_angle_atom_site_label_3
_geom_angle
C1 Pd1 N2 80.16(15)
C1 Pd1 P2 92.39(12)
N2 Pd1 P2 172.51(10)
C1 Pd1 P1 176.55(12)
N2 Pd1 P1 102.13(10)
P2 Pd1 P1 85.28(5)
C27 Pd2 N4 80.12(15)
C27 Pd2 P3 93.02(12)
N4 Pd2 P3 172.78(10)
C27 Pd2 P4 177.39(12)
N4 Pd2 P4 102.41(10)
P3 Pd2 P4 84.43(5)
C21 P1 C19 106.0(3)
C21 P1 C17 104.2(3)
C19 P1 C17 104.3(2)
C21 P1 Pd1 118.91(18)
C19 P1 Pd1 114.75(16)
C17 P1 Pd1 107.28(18)
C25 P2 C18 104.3(3)
C25 P2 C23 118.7(4)
C18 P2 C23 97.6(3)
C25 P2 Pd1 119.2(2)
C18 P2 Pd1 109.37(17)
C23 P2 Pd1 105.2(3)
C45 P3 C43 102.5(6)
C45 P3 C47 100.3(5)
C43 P3 C47 106.0(5)
C45 P3 Pd2 115.7(3)
C43 P3 Pd2 110.5(2)
C47 P3 Pd2 120.0(2)
C51 P4 C44 102.9(4)
C51 P4 C49 108.7(7)
C44 P4 C49 103.4(3)
C51 P4 Pd2 120.2(4)
C44 P4 Pd2 107.6(2)
C49 P4 Pd2 112.3(2)
C1 N1 C2 120.0(3)
C1 N1 C3 121.6(4)
C2 N1 C3 118.3(3)
C2 N2 C10 115.2(3)
C2 N2 Pd1 115.5(3)
C10 N2 Pd1 129.3(3)
C27 N3 C28 119.8(3)
C27 N3 C29 120.9(4)
C28 N3 C29 119.2(3)
C28 N4 C36 114.9(3)
C28 N4 Pd2 115.4(3)
C36 N4 Pd2 129.6(3)
O1 C1 N1 120.7(4)
O1 C1 Pd1 128.5(3)
N1 C1 Pd1 110.7(3)
O2 C2 N2 127.9(4)
O2 C2 N1 118.9(4)
N2 C2 N1 113.2(3)
N1 C3 C4 114.5(3)
C5 C4 C9 118.5(4)
C5 C4 C3 120.3(4)
C9 C4 C3 121.2(4)
C4 C5 C6 120.5(5)
C7 C6 C5 119.7(5)
C8 C7 C6 120.1(6)
C7 C8 C9 120.5(6)
C4 C9 C8 120.6(5)
N2 C10 C11 116.3(4)
C16 C11 C12 118.1(6)
C16 C11 C10 123.1(4)
C12 C11 C10 118.8(6)
C13 C12 C11 119.9(8)
C14 C13 C12 121.1(7)
C13 C14 C15 119.8(7)
C16 C15 C14 118.5(8)
C11 C16 C15 122.6(6)
C18 C17 P1 109.7(3)
C17 C18 P2 111.1(3)
C20 C19 P1 117.4(4)
C22 C21 P1 112.1(4)
C24 C23 P2 84.1(16)
C26 C25 P2 114.3(4)
O3 C27 N3 120.0(4)
O3 C27 Pd2 129.3(3)
N3 C27 Pd2 110.7(3)
O4 C28 N4 127.3(4)
O4 C28 N3 119.1(4)
N4 C28 N3 113.6(3)
N3 C29 C30 113.9(3)
C35 C30 C31 118.3(4)
C35 C30 C29 120.5(4)
C31 C30 C29 121.2(4)
C32 C31 C30 121.1(4)
C31 C32 C33 120.8(5)
C32 C33 C34 119.1(5)
C33 C34 C35 120.2(5)
C30 C35 C34 120.5(4)
N4 C36 C37 115.8(4)
C38 C37 C42 117.6(4)
C38 C37 C36 122.9(4)
C42 C37 C36 119.5(4)
C39 C38 C37 121.5(4)
C38 C39 C40 120.3(5)
C41 C40 C39 118.9(5)
C40 C41 C42 121.0(4)
C41 C42 C37 120.7(5)
C44 C43 P3 118.9(5)
C43 C44 P4 114.8(5)
C46 C45 P3 128.9(6)
C48 C47 P3 115.8(6)
C50 C49 P4 117.1(6)
C52 C51 P4 112.4(10)

loop_
_geom_bond_atom_site_label_1
_geom_bond_atom_site_label_2
_geom_bond_distance
Pd1 C1 2.042(4)
Pd1 N2 2.060(3)
Pd1 P2 2.2462(12)
Pd1 P1 2.3492(12)
Pd2 C27 2.043(4)
Pd2 N4 2.051(3)
Pd2 P3 2.2508(11)
Pd2 P4 2.3371(14)
P1 C21 1.823(6)
P1 C19 1.823(5)
P1 C17 1.843(5)
P2 C25 1.793(6)
P2 C18 1.829(5)
P2 C23 2.212(14)
P3 C45 1.767(8)
P3 C43 1.771(7)
P3 C47 1.795(7)
P4 C51 1.753(10)
P4 C44 1.845(5)
P4 C49 1.957(8)
O1 C1 1.225(5)
O2 C2 1.229(5)
O3 C27 1.231(5)
O4 C28 1.240(5)
N1 C1 1.365(5)
N1 C2 1.435(5)
N1 C3 1.467(5)
N2 C2 1.327(5)
N2 C10 1.457(5)
N3 C27 1.368(5)
N3 C28 1.422(5)
N3 C29 1.466(5)
N4 C28 1.328(5)
N4 C36 1.458(5)
C3 C4 1.509(6)
C4 C5 1.365(6)
C4 C9 1.383(6)
C5 C6 1.402(7)
C6 C7 1.374(8)
C7 C8 1.339(8)
C8 C9 1.392(7)
C10 C11 1.513(7)
C11 C16 1.370(8)
C11 C12 1.406(7)
C12 C13 1.380(11)
C13 C14 1.369(12)
C14 C15 1.400(11)
C15 C16 1.383(8)
C17 C18 1.529(8)
C19 C20 1.535(7)
C21 C22 1.523(8)
C23 C24 1.134(15)
C25 C26 1.515(9)
C29 C30 1.510(6)
C30 C35 1.379(6)
C30 C31 1.385(6)
C31 C32 1.363(7)
C32 C33 1.372(7)
C33 C34 1.379(7)
C34 C35 1.387(7)
C36 C37 1.506(6)
C37 C38 1.385(6)
C37 C42 1.398(6)
C38 C39 1.380(7)
C39 C40 1.382(7)
C40 C41 1.376(7)
C41 C42 1.377(7)
C43 C44 1.385(9)
C45 C46 1.322(9)
C47 C48 1.465(10)
C49 C50 1.417(10)
C51 C52 1.53(2)
